data_7006286
loop_
_publ_author_name
'Bygott, Alexia M. T.'
'Geue, Rodney J.'
'Ralph, Stephen F.'
'Sargeson, Alan M.'
'Willis, Anthony C.'

_publ_section_title
;
 Octahedral and trigonal prismatic structure preferences in a bicyclic
 hexaamine cage for zinc(II), cadmium(II) and mercury(II) ions.
;
_journal_issue 42
_journal_name_full 'Dalton transactions (Cambridge, England : 2003)'
_journal_page_first 4778
_journal_page_last 4787
_journal_paper_doi 10.1039/b711879a
_journal_year 2007
_chemical_compound_source local
_chemical_formula_moiety
;
C22 H48 Cd N6 2+, 2(P F6 -), 3(H2 O)
;
_chemical_formula_sum 'C22 H54 Cd F12 N6 O3 P2'
_chemical_formula_weight 853.05
_space_group_IT_number 62
_symmetry_cell_setting orthorhombic
_symmetry_space_group_name_Hall '-P 2ac 2n'
_symmetry_space_group_name_H-M 'P n m a'
_atom_sites_solution_hydrogens geom
_atom_sites_solution_primary heavy
_atom_sites_solution_secondary difmap
_audit_creation_date 2007-07-24
_audit_creation_method manually_edited_in
_audit_update_record
;
1991 - data collected
1997-07 - refinement completed and report written
2007-07-24 - construct cif
;
_cell_angle_alpha 90.0
_cell_angle_beta 90.0
_cell_angle_gamma 90.0
_cell_formula_units_Z 4
_cell_length_a 19.692(2)
_cell_length_b 16.616(2)
_cell_length_c 11.137(1)
_cell_measurement_reflns_used 25
_cell_measurement_temperature 293
_cell_measurement_theta_max 42
_cell_measurement_theta_min 38
_cell_volume 3644.1(7)
_computing_cell_refinement xtal_LATCON
_computing_data_collection 'Philips PW1100/20 software'
_computing_data_reduction xtal_ADDREF_ABSORB_SORTRF
_computing_molecular_graphics xtal
_computing_publication_material xtal_BONDLA_CIFIO
_computing_structure_refinement xtal_CRYLSQ
_computing_structure_solution shelxs-86
_diffrn_ambient_temperature 293
_diffrn_measured_fraction_theta_full 1.0
_diffrn_measured_fraction_theta_max 1.0
_diffrn_measurement_device_type 'Philips PW1100/20'
_diffrn_measurement_method ' \w-2\q scans '
_diffrn_radiation_detector 'scintillation counter'
_diffrn_radiation_monochromator graphite
_diffrn_radiation_source 'X-ray tube'
_diffrn_radiation_type 'Cu K\a'
_diffrn_radiation_wavelength 1.5418
_diffrn_reflns_av_R_equivalents 0
_diffrn_reflns_limit_h_max 22
_diffrn_reflns_limit_h_min 0
_diffrn_reflns_limit_k_max 19
_diffrn_reflns_limit_k_min 0
_diffrn_reflns_limit_l_max 10
_diffrn_reflns_limit_l_min -12
_diffrn_reflns_number 3135
_diffrn_reflns_theta_full 64
_diffrn_reflns_theta_max 64
_diffrn_reflns_theta_min 2
_diffrn_standards_decay_% 18
_diffrn_standards_interval_time 90
_diffrn_standards_number 3
_exptl_absorpt_coefficient_mu 6.65
_exptl_absorpt_correction_T_max .449
_exptl_absorpt_correction_T_min .352
_exptl_absorpt_correction_type analytical
_exptl_absorpt_process_details xtal_ABSORB
_exptl_crystal_colour colourless
_exptl_crystal_density_diffrn 1.555
_exptl_crystal_description block
_exptl_crystal_F_000 1752
_exptl_crystal_size_max .26
_exptl_crystal_size_mid .18
_exptl_crystal_size_min .17
_refine_diff_density_max 0.8
_refine_diff_density_min -.8
_refine_ls_abs_structure_details none
_refine_ls_extinction_coef .00000
_refine_ls_extinction_method none
_refine_ls_goodness_of_fit_ref 3.64
_refine_ls_hydrogen_treatment noref
_refine_ls_matrix_type full
_refine_ls_number_constraints 0
_refine_ls_number_parameters 212
_refine_ls_number_reflns 2592
_refine_ls_R_factor_gt .071
_refine_ls_shift/su_max .08
_refine_ls_structure_factor_coef F
_refine_ls_weighting_details 'w = 1/[\s^2^(Fo) + 0.0004|Fo|^2^]'
_refine_ls_weighting_scheme sigma
_refine_ls_wR_factor_gt .101
_refine_ls_wR_factor_ref .101
_reflns_d_resolution_high 0.858
_reflns_d_resolution_low 22.1
_reflns_limit_h_max 22
_reflns_limit_h_min 0
_reflns_limit_k_max 19
_reflns_limit_k_min 0
_reflns_limit_l_max 12
_reflns_limit_l_min 0
_reflns_number_gt 2592
_reflns_number_total 3135
_reflns_threshold_expression I>3\s(I)
_cod_data_source_file b711879a.txt
_cod_data_source_block sr2
_cod_original_sg_symbol_Hall -P_2ac_2n
_cod_original_sg_symbol_H-M Pnma
_cod_database_code 7006286

loop_
_symmetry_equiv_pos_as_xyz
+x,+y,+z
1/2-x,-y,1/2+z
1/2+x,1/2-y,1/2-z
-x,1/2+y,-z
-x,-y,-z
1/2+x,+y,1/2-z
1/2-x,1/2+y,1/2+z
+x,1/2-y,+z

loop_
_atom_site_aniso_label
_atom_site_aniso_U_11
_atom_site_aniso_U_22
_atom_site_aniso_U_33
_atom_site_aniso_U_12
_atom_site_aniso_U_13
_atom_site_aniso_U_23
Cd .0563(5) .0400(4) .0396(4) 0 .0020(4) 0
C1 .19(2) .038(5) .11(1) .010(7) .013(9) .008(6)
C2 .101(8) .037(4) .063(5) .013(5) .002(6) .004(4)
C11 .101(8) .037(4) .069(6) -.013(5) -.003(5) .006(4)
N12 .072(5) .048(4) .062(4) -.004(3) .010(4) -.003(3)
C13 .068(7) .076(7) .099(8) -.010(5) .021(6) -.007(6)
C14 .074(9) .073(9) .09(1) 0 .026(8) 0
C14A .11(2) .12(2) .19(2) 0 .09(2) 0
C21 .116(8) .043(5) .066(6) .023(5) .008(6) .003(4)
N22 .073(5) .045(4) .044(3) .009(3) .005(3) -.001(3)
C23 .072(6) .064(5) .046(5) .008(5) .011(4) .000(4)
C24 .062(7) .065(7) .032(5) 0 -.001(5) 0
C24A .08(1) .09(1) .051(7) 0 .015(7) 0
C31 .116(9) .061(6) .057(5) .031(6) .007(6) .018(5)
N32 .070(5) .071(5) .042(4) .017(4) -.002(3) .005(3)
C33 .090(8) .13(1) .047(5) .016(8) -.018(5) .017(6)
C34 .059(9) .14(2) .053(8) 0 -.010(7) 0
C34A .06(1) .21(2) .09(1) 0 -.020(9) 0
P1 .096(6) .133(8) .071(4) -.030(6) -.010(4) .002(5)
P2 .100(7) .141(9) .077(5) -.034(6) -.017(4) -.005(5)
O1 .132(9) .29(2) .19(1) -.05(1) -.036(9) .11(1)

loop_
_atom_site_label
_atom_site_fract_x
_atom_site_fract_y
_atom_site_fract_z
_atom_site_U_iso_or_equiv
_atom_site_thermal_displace_type
_atom_site_calc_flag
_atom_site_calc_attached_atom
_atom_site_occupancy
Cd 0.33313(4) .25 0.15136(6) 0.0453(3) Uani ? ? 1.0
C1 0.3331(8) 0.5476(7) 0.1484(11) 0.114(7) Uani ? ? 1.0
C2 0.3346(5) 0.4541(5) 0.1511(8) 0.067(3) Uani ? ? 1.0
C11 0.4062(6) 0.4268(5) 0.1218(9) 0.069(4) Uani ? ? 1.0
N12 0.4124(4) 0.3450(4) 0.0729(6) 0.061(3) Uani ? ? 1.0
C13 0.4842(5) 0.3255(7) 0.0628(10) 0.081(4) Uani ? ? 1.0
C14 0.5006(8) .25 -0.0080(14) 0.078(5) Uani ? ? 1.0
C14A 0.5781(11) .25 -0.0289(23) 0.14(1) Uani ? ? 1.0
C21 0.3114(6) 0.4294(5) 0.2777(9) 0.075(4) Uani ? ? 1.0
N22 0.3265(4) 0.3444(4) 0.3140(6) 0.054(2) Uani ? ? 1.0
C23 0.2871(5) 0.3260(5) 0.4238(7) 0.061(3) Uani ? ? 1.0
C24 0.3082(7) .25 0.4884(9) 0.053(4) Uani ? ? 1.0
C24A 0.2770(8) .25 0.6145(12) 0.073(5) Uani ? ? 1.0
C31 0.2832(6) 0.4286(6) 0.0547(8) 0.078(4) Uani ? ? 1.0
N32 0.2549(4) 0.3453(5) 0.0681(6) 0.061(3) Uani ? ? 1.0
C33 0.2149(6) 0.3260(8) -0.0398(8) 0.089(5) Uani ? ? 1.0
C34 0.1727(8) .25 -0.0313(13) 0.086(7) Uani ? ? 1.0
C34A 0.1205(9) .25 -0.1339(16) 0.12(1) Uani ? ? 1.0
P1 0.4025(5) 0.4790(7) 0.7130(7) 0.100(4) Uani ? ? 0.50(1)
F11 0.469(1) 0.510(2) 0.677(2) 0.216(6) Uiso ? ? 0.50(1)
F12 0.432(1) 0.460(2) 0.841(2) 0.216(6) Uiso ? ? 0.50(1)
F13 0.386(1) 0.563(1) 0.754(2) 0.216(6) Uiso ? ? 0.50(1)
F14 0.334(1) 0.455(1) 0.746(2) 0.216(6) Uiso ? ? 0.50(1)
F15 0.383(1) 0.506(2) 0.591(2) 0.216(6) Uiso ? ? 0.50(1)
F16 0.413(1) 0.397(2) 0.645(2) 0.216(6) Uiso ? ? 0.50(1)
P2 0.4277(5) 0.4275(7) 0.7183(7) 0.106(4) Uani ? ? 0.50(1)
F21 0.479(1) 0.474(1) 0.653(2) 0.190(5) Uiso ? ? 0.50(1)
F22 0.418(1) 0.503(1) 0.817(2) 0.190(5) Uiso ? ? 0.50(1)
F23 0.372(1) 0.447(2) 0.627(2) 0.190(5) Uiso ? ? 0.50(1)
F24 0.380(1) 0.373(1) 0.792(2) 0.190(5) Uiso ? ? 0.50(1)
F25 0.442(1) 0.355(1) 0.641(2) 0.190(5) Uiso ? ? 0.50(1)
F26 0.481(1) 0.401(1) 0.804(2) 0.190(5) Uiso ? ? 0.50(1)
O1 0.4823(6) 0.3362(10) 0.4131(12) 0.203(8) Uani ? ? 1.0
O2 0.371(1) 0.664(1) 0.728(2) 0.155(9) Uiso ? ? 0.50(1)
H1A 0.3639 0.5684 0.2063 0.140 Uiso ? ? 1.0
H1B 0.3456 0.5662 0.0708 0.140 Uiso ? ? 1.0
H1C 0.2883 0.5647 0.1667 0.140 Uiso ? ? 1.0
H11A 0.4246 0.4632 0.0646 0.090 Uiso ? ? 1.0
H11B 0.4322 0.4292 0.1936 0.090 Uiso ? ? 1.0
H12 0.3999 0.3505 0.0000 0.070 Uiso ? ? 1.0
H13A 0.5063 0.3696 0.0249 0.090 Uiso ? ? 1.0
H13B 0.5017 0.3190 0.1417 0.090 Uiso ? ? 1.0
H14 0.4771 .25 -0.0824 0.090 Uiso ? ? 1.0
H14AA 0.5909 0.2964 -0.0735 0.140 Uiso ? ? 1.0
H14AB 0.6014 .25 0.0455 0.140 Uiso ? ? 1.0
H21A 0.3330 0.4641 0.3336 0.090 Uiso ? ? 1.0
H21B 0.2636 0.4366 0.2819 0.090 Uiso ? ? 1.0
H22 0.3674 0.3469 0.3393 0.070 Uiso ? ? 1.0
H23A 0.2920 0.3699 0.4778 0.090 Uiso ? ? 1.0
H23B 0.2407 0.3208 0.4016 0.090 Uiso ? ? 1.0
H24 0.3563 .25 0.4962 0.090 Uiso ? ? 1.0
H24AA 0.2925 0.2956 0.6578 0.140 Uiso ? ? 1.0
H24AB 0.2288 .25 0.6084 0.140 Uiso ? ? 1.0
H31A 0.2463 0.4655 0.0571 0.090 Uiso ? ? 1.0
H31B 0.3050 0.4317 -0.0211 0.090 Uiso ? ? 1.0
H32 0.2249 0.3505 0.1228 0.070 Uiso ? ? 1.0
H33A 0.1851 0.3698 -0.0553 0.090 Uiso ? ? 1.0
H33B 0.2456 0.3201 -0.1052 0.090 Uiso ? ? 1.0
H34 0.1491 .25 0.0431 0.090 Uiso ? ? 1.0
H34AA 0.0920 0.2958 -0.1269 0.140 Uiso ? ? 1.0
H34AB 0.1435 .25 -0.2089 0.140 Uiso ? ? 1.0

loop_
_atom_type_symbol
_atom_type_description
_atom_type_oxidation_number
_atom_type_number_in_cell
_atom_type_scat_dispersion_real
_atom_type_scat_dispersion_imag
_atom_type_scat_source
C ? 0 88 .017 .009 International_Tables_Vol_IV_Table_2.2B
H ? 0 216 0 0 International_Tables_Vol_IV_Table_2.2B
Cd ? 0 4 -.079 4.653 International_Tables_Vol_IV_Table_2.2B
F ? 0 48 .069 .053 International_Tables_Vol_IV_Table_2.2B
N ? 0 24 .029 .018 International_Tables_Vol_IV_Table_2.2B
O ? 0 12 .047 .032 International_Tables_Vol_IV_Table_2.2B
P ? 0 8 .283 .434 International_Tables_Vol_IV_Table_2.2B

loop_
_diffrn_attenuator_code
_diffrn_attenuator_scale
? ?

loop_
_geom_angle_atom_site_label_1
_geom_angle_atom_site_label_2
_geom_angle_atom_site_label_3
_geom_angle
_geom_angle_site_symmetry_1
_geom_angle_site_symmetry_2
_geom_angle_site_symmetry_3
_geom_angle_publ_flag
N12 Cd N12 82.8(2) . . 8 ?
N22 Cd N22 81.6(2) . . 8 ?
N32 Cd N32 82.8(3) . . 8 ?
N12 Cd N22 83.1(2) . . . ?
N12 Cd N32 80.9(3) . . . ?
N22 Cd N32 79.9(2) . . . ?
N12 Cd N22 138.1(3) . . 8 ?
N12 Cd N32 135.7(2) . . 8 ?
N22 Cd N32 133.6(2) . . 8 ?
C1 C2 C11 108.2(9) . . . ?
C1 C2 C21 106.2(8) . . . ?
C1 C2 C31 104.5(9) . . . ?
C11 C2 C21 113.2(8) . . . ?
C11 C2 C31 112.4(8) . . . ?
C21 C2 C31 111.8(9) . . . ?
C2 C11 N12 115.6(8) . . . ?
C2 C21 N22 116.1(8) . . . ?
C2 C31 N32 115.5(8) . . . ?
Cd N12 C11 115.0(6) . . . ?
Cd N22 C21 115.0(5) . . . ?
Cd N32 C31 114.2(6) . . . ?
Cd N12 C13 121.2(6) . . . ?
Cd N22 C23 121.1(5) . . . ?
Cd N32 C33 121.0(6) . . . ?
C11 N12 C13 108.3(8) . . . ?
C21 N22 C23 108.2(7) . . . ?
C31 N32 C33 108.6(8) . . . ?
N12 C13 C14 115.5(10) . . . ?
N22 C23 C24 114.9(8) . . . ?
N32 C33 C34 115.1(9) . . . ?
C13 C14 C14A 106.8(9) . . . ?
C23 C24 C24A 109.0(7) . . . ?
C33 C34 C34A 108.7(8) . . . ?
C13 C14 C13 111.7(12) . . 8 ?
C23 C24 C23 113.3(9) . . 8 ?
C33 C34 C33 112.9(11) . . 8 ?
C2 C1 H1A 110 . . . ?
C2 C1 H1B 110 . . . ?
C2 C1 H1C 108 . . . ?
H1A C1 H1B 109 . . . ?
H1A C1 H1C 110 . . . ?
H1B C1 H1C 110 . . . ?
C2 C11 H11A 107 . . . ?
C2 C21 H21A 107.8 . . . ?
C2 C31 H31A 107.9 . . . ?
C2 C11 H11B 107.9 . . . ?
C2 C21 H21B 107.8 . . . ?
C2 C31 H31B 108 . . . ?
N12 C11 H11A 108.0 . . . ?
N22 C21 H21A 107.9 . . . ?
N32 C31 H31A 108 . . . ?
N12 C11 H11B 107.8 . . . ?
N22 C21 H21B 107.7 . . . ?
N32 C31 H31B 107.8 . . . ?
H11A C11 H11B 110 . . . ?
H21A C21 H21B 110 . . . ?
H31A C31 H31B 110 . . . ?
Cd N12 H12 103.4 . . . ?
Cd N22 H22 103.3 . . . ?
Cd N32 H32 103.6 . . . ?
C11 N12 H12 103.3 . . . ?
C21 N22 H22 103.4 . . . ?
C31 N32 H32 103.6 . . . ?
C13 N12 H12 103.3 . . . ?
C23 N22 H22 103.4 . . . ?
C33 N32 H32 103.6 . . . ?
N12 C13 H13A 107.9 . . . ?
N22 C23 H23A 108.1 . . . ?
N32 C33 H33A 108 . . . ?
N12 C13 H13B 107.8 . . . ?
N22 C23 H23B 108.0 . . . ?
N32 C33 H33B 108 . . . ?
C14 C13 H13A 108 . . . ?
C24 C23 H23A 108.2 . . . ?
C34 C33 H33A 108 . . . ?
C14 C13 H13B 108 . . . ?
C24 C23 H23B 108.2 . . . ?
C34 C33 H33B 108 . . . ?
H13A C13 H13B 109 . . . ?
H23A C23 H23B 109.4 . . . ?
H33A C33 H33B 109 . . . ?
C13 C14 H14 110.4 . . . ?
C23 C24 H24 108.5 . . . ?
C33 C34 H34 108.8 . . . ?
C14A C14 H14 111 . . . ?
C24A C24 H24 108 . . . ?
C34A C34 H34 109 . . . ?
H14 C14 C13 110.4 . . 8 ?
H24 C24 C23 108.5 . . 8 ?
H34 C34 C33 108.8 . . 8 ?
C14 C14A H14AA 110 . . . ?
C24 C24A H24AA 110 . . . ?
C34 C34A H34AA 110 . . . ?
C14 C14A H14AB 110 . . . ?
C24 C24A H24AB 110 . . . ?
C34 C34A H34AB 110 . . . ?
H14AA C14A H14AB 109 . . . ?
H24AA C24A H24AB 111 . . . ?
H34AA C34A H34AB 111 . . . ?
H14AA C14A H14AA 108 . . 8 ?
H24AA C24A H24AA 106 . . 8 ?
H34AA C34A H34AA 107 . . 8 ?
F11 P1 F12 90(1) . . . ?
F21 P2 F22 90(1) . . . ?
F11 P1 F13 87(2) . . . ?
F21 P2 F23 93(1) . . . ?
F11 P1 F14 175(2) . . . ?
F21 P2 F24 174(1) . . . ?
F11 P1 F15 83(1) . . . ?
F21 P2 F25 91(1) . . . ?
F11 P1 F16 93(2) . . . ?
F21 P2 F26 89(1) . . . ?
F12 P1 F13 90(1) . . . ?
F22 P2 F23 101(1) . . . ?
F12 P1 F14 93(1) . . . ?
F22 P2 F24 91(1) . . . ?
F12 P1 F15 172(2) . . . ?
F22 P2 F25 173(1) . . . ?
F12 P1 F16 102(2) . . . ?
F22 P2 F26 84(1) . . . ?
F13 P1 F14 89(1) . . . ?
F23 P2 F24 92(1) . . . ?
F13 P1 F15 87(1) . . . ?
F23 P2 F25 85(1) . . . ?
F13 P1 F16 168(1) . . . ?
F23 P2 F26 175(2) . . . ?
F14 P1 F15 94(1) . . . ?
F24 P2 F25 87(1) . . . ?
F14 P1 F16 90(2) . . . ?
F24 P2 F26 85(1) . . . ?
F15 P1 F16 82(1) . . . ?
F25 P2 F26 90(1) . . . ?

loop_
_geom_bond_atom_site_label_1
_geom_bond_atom_site_label_2
_geom_bond_distance
_geom_bond_site_symmetry_1
_geom_bond_site_symmetry_2
_geom_bond_publ_flag
Cd N12 2.386(7) . . ?
Cd N22 2.400(7) . . ?
Cd N32 2.397(7) . . ?
C1 C2 1.55(1) . . ?
C2 C11 1.52(2) . . ?
C2 C21 1.54(1) . . ?
C2 C31 1.53(1) . . ?
C11 N12 1.47(1) . . ?
C21 N22 1.50(1) . . ?
C31 N32 1.50(1) . . ?
N12 C13 1.46(1) . . ?
N22 C23 1.48(1) . . ?
N32 C33 1.47(1) . . ?
C13 C14 1.52(1) . . ?
C23 C24 1.51(1) . . ?
C33 C34 1.52(2) . . ?
C14 C14A 1.54(3) . . ?
C24 C24A 1.53(2) . . ?
C34 C34A 1.54(2) . . ?
P1 F11 1.46(3) . . ?
P2 F21 1.46(3) . . ?
P1 F12 1.57(2) . . ?
P2 F22 1.68(3) . . ?
P1 F13 1.51(3) . . ?
P2 F23 1.52(3) . . ?
P1 F14 1.45(2) . . ?
P2 F24 1.54(2) . . ?
P1 F15 1.48(2) . . ?
P2 F25 1.51(2) . . ?
P1 F16 1.58(3) . . ?
P2 F26 1.49(2) . . ?
C1 H1A .95 . . ?
C1 H1B .95 . . ?
C1 H1C .95 . . ?
C11 H11A .95 . . ?
C21 H21A .95 . . ?
C31 H31A .95 . . ?
C11 H11B .95 . . ?
C21 H21B .95 . . ?
C31 H31B .95 . . ?
N12 H12 .85 . . ?
N22 H22 .85 . . ?
N32 H32 .85 . . ?
C13 H13A .95 . . ?
C23 H23A .95 . . ?
C33 H33A .95 . . ?
C13 H13B .95 . . ?
C23 H23B .95 . . ?
C33 H33B .95 . . ?
C14 H14 .95 . . ?
C24 H24 .95 . . ?
C34 H34 .95 . . ?
C14A H14AA .95 . . ?
C24A H24AA .95 . . ?
C34A H34AA .95 . . ?
C14A H14AB .95 . . ?
C24A H24AB .95 . . ?
C34A H34AB .95 . . ?

loop_
_reflns_scale_group_code
_reflns_scale_meas_F
? 1.7338
